data_4070643
loop_
_publ_author_name
'Huang, Yuan-Biao'
'Tang, Guang-Rong'
'Jin, Gui-Ying'
'Jin, Guo-Xin'

_publ_section_title
;
 Binuclear Nickel and Copper Complexes with Bridging
 2,5-Diamino-1,4-benzoquinonediimines: Synthesis, Structures, and
 Catalytic Olefin Polymerization
;
_journal_issue 2
_journal_name_full Organometallics
_journal_page_first 259
_journal_paper_doi 10.1021/om700901x
_journal_volume 27
_journal_year 2008
_chemical_formula_moiety 'C48 H52 Cu2 N4 O4'
_chemical_formula_sum 'C48 H52 Cu2 N4 O4'
_chemical_formula_weight 876.02
_chemical_name_systematic
; 
 ? 
;
_space_group_IT_number 2
_symmetry_cell_setting triclinic
_symmetry_space_group_name_Hall '-P 1'
_symmetry_space_group_name_H-M 'P -1'
_atom_sites_solution_hydrogens geom
_atom_sites_solution_primary direct
_atom_sites_solution_secondary difmap
_audit_creation_method SHELXL-97
_cell_angle_alpha 114.828(6)
_cell_angle_beta 99.704(6)
_cell_angle_gamma 90.174(6)
_cell_formula_units_Z 1
_cell_length_a 7.688(3)
_cell_length_b 11.813(5)
_cell_length_c 13.804(5)
_cell_measurement_reflns_used 806
_cell_measurement_temperature 293(2)
_cell_measurement_theta_max 22.946
_cell_measurement_theta_min 3.011
_cell_volume 1117.7(8)
_computing_cell_refinement 'Bruker SMART'
_computing_data_collection 'Bruker SMART'
_computing_data_reduction 'Bruker SHELXTL'
_computing_molecular_graphics 'Bruker SHELXTL'
_computing_publication_material 'Bruker SHELXTL'
_computing_structure_refinement 'SHELXL-97 (Sheldrick, 1997)'
_computing_structure_solution 'SHELXS-97 (Sheldrick, 1990)'
_diffrn_ambient_temperature 293(2)
_diffrn_measured_fraction_theta_full 0.953
_diffrn_measured_fraction_theta_max 0.953
_diffrn_measurement_device_type 'CCD area detector'
_diffrn_measurement_method 'phi and omega scans'
_diffrn_radiation_monochromator graphite
_diffrn_radiation_source 'fine-focus sealed tube'
_diffrn_radiation_type MoK\a
_diffrn_radiation_wavelength 0.71073
_diffrn_reflns_av_R_equivalents 0.0262
_diffrn_reflns_av_sigmaI/netI 0.0735
_diffrn_reflns_limit_h_max 9
_diffrn_reflns_limit_h_min -9
_diffrn_reflns_limit_k_max 15
_diffrn_reflns_limit_k_min -11
_diffrn_reflns_limit_l_max 13
_diffrn_reflns_limit_l_min -17
_diffrn_reflns_number 5588
_diffrn_reflns_theta_full 27.19
_diffrn_reflns_theta_max 27.19
_diffrn_reflns_theta_min 1.65
_diffrn_standards_decay_% 5.49
_exptl_absorpt_coefficient_mu 0.998
_exptl_absorpt_correction_T_max 0.9803
_exptl_absorpt_correction_T_min 0.8647
_exptl_absorpt_correction_type multi-scan
_exptl_absorpt_process_details sadabs
_exptl_crystal_density_diffrn 1.301
_exptl_crystal_density_method 'not measured'
_exptl_crystal_F_000 458
_exptl_crystal_size_max 0.15
_exptl_crystal_size_mid 0.12
_exptl_crystal_size_min 0.02
_refine_diff_density_max 0.361
_refine_diff_density_min -0.273
_refine_diff_density_rms 0.066
_refine_ls_extinction_method none
_refine_ls_goodness_of_fit_ref 0.986
_refine_ls_hydrogen_treatment constr
_refine_ls_matrix_type full
_refine_ls_number_parameters 268
_refine_ls_number_reflns 4733
_refine_ls_number_restraints 0
_refine_ls_restrained_S_all 0.986
_refine_ls_R_factor_all 0.0967
_refine_ls_R_factor_gt 0.0533
_refine_ls_shift/su_max 0.008
_refine_ls_shift/su_mean 0.000
_refine_ls_structure_factor_coef Fsqd
_refine_ls_weighting_details 'calc w=1/[\s^2^(Fo^2^)+(0.0739P)^2^+0.0000P] where P=(Fo^2^+2Fc^2^)/3'
_refine_ls_weighting_scheme calc
_refine_ls_wR_factor_gt 0.1200
_refine_ls_wR_factor_ref 0.1437
_reflns_number_gt 2998
_reflns_number_total 4733
_reflns_threshold_expression >2sigma(I)
_cod_data_source_file om700901x-file004.cif
_cod_data_source_block f70409c
_cod_depositor_comments
;
The following automatic conversions were performed:

'_symmetry_cell_setting' value 'Triclinic' changed to 'triclinic'
according to /home/saulius/struct/CIF-dictionaries/cif_core.dic
dictionary named 'cif_core.dic' version 2.4.1 from 2010-06-29.

Automatic conversion script
Id: cif_fix_values 1715 2011-07-08 13:25:40Z adriana 
;
_cod_original_cell_volume 1117.8(8)
_cod_original_sg_symbol_H-M P-1
_cod_database_code 4070643

loop_
_symmetry_equiv_pos_as_xyz
'x, y, z'
'-x, -y, -z'

loop_
_atom_site_label
_atom_site_type_symbol
_atom_site_fract_x
_atom_site_fract_y
_atom_site_fract_z
_atom_site_U_iso_or_equiv
_atom_site_adp_type
_atom_site_occupancy
_atom_site_symmetry_multiplicity
_atom_site_calc_flag
_atom_site_refinement_flags
Cu1 Cu 0.64501(7) 0.77460(4) 0.73393(3) 0.04471(19) Uani 1 1 d .
N1 N 0.5349(4) 0.7654(3) 0.8466(2) 0.0417(7) Uani 1 1 d .
N2 N 0.6322(4) 0.9526(3) 0.8175(2) 0.0442(8) Uani 1 1 d .
O1 O 0.6589(4) 0.5982(2) 0.6600(2) 0.0514(7) Uani 1 1 d .
O2 O 0.7481(4) 0.8060(3) 0.6309(2) 0.0615(8) Uani 1 1 d .
C1 C 0.5146(5) 0.8739(3) 0.9246(3) 0.0385(8) Uani 1 1 d .
C2 C 0.5750(5) 0.9848(3) 0.9081(3) 0.0367(8) Uani 1 1 d .
C3 C 0.5599(5) 1.1046(3) 0.9836(3) 0.0408(9) Uani 1 1 d .
H3 H 0.6000 1.1726 0.9735 0.049 Uiso 1 1 calc R
C4 C 0.4602(5) 0.6524(3) 0.8453(3) 0.0453(10) Uani 1 1 d .
C5 C 0.5753(7) 0.5758(4) 0.8740(3) 0.0570(11) Uani 1 1 d .
C6 C 0.5011(9) 0.4640(4) 0.8667(4) 0.0820(16) Uani 1 1 d .
H6 H 0.5740 0.4116 0.8865 0.098 Uiso 1 1 calc R
C7 C 0.3276(10) 0.4302(5) 0.8319(5) 0.096(2) Uani 1 1 d .
H7 H 0.2826 0.3545 0.8271 0.116 Uiso 1 1 calc R
C8 C 0.2157(8) 0.5050(5) 0.8033(4) 0.0847(18) Uani 1 1 d .
H8 H 0.0953 0.4804 0.7800 0.102 Uiso 1 1 calc R
C9 C 0.2814(6) 0.6192(4) 0.8088(3) 0.0593(12) Uani 1 1 d .
C10 C 0.7651(7) 0.6110(5) 0.9133(5) 0.0831(16) Uani 1 1 d .
H10A H 0.8167 0.6195 0.8578 0.125 Uiso 1 1 calc R
H10B H 0.8200 0.5473 0.9308 0.125 Uiso 1 1 calc R
H10C H 0.7833 0.6891 0.9770 0.125 Uiso 1 1 calc R
C11 C 0.1622(7) 0.7017(5) 0.7765(4) 0.0827(16) Uani 1 1 d .
H11A H 0.1993 0.7876 0.8245 0.124 Uiso 1 1 calc R
H11B H 0.0429 0.6830 0.7808 0.124 Uiso 1 1 calc R
H11C H 0.1676 0.6875 0.7033 0.124 Uiso 1 1 calc R
C12 C 0.6911(6) 1.0466(3) 0.7868(3) 0.0506(10) Uani 1 1 d .
C13 C 0.8647(6) 1.0942(4) 0.8188(4) 0.0591(11) Uani 1 1 d .
C14 C 0.9133(8) 1.1787(5) 0.7819(5) 0.0856(16) Uani 1 1 d .
H14 H 1.0291 1.2151 0.8049 0.103 Uiso 1 1 calc R
C15 C 0.8020(10) 1.2106(6) 0.7149(6) 0.0939(19) Uani 1 1 d .
H15 H 0.8410 1.2673 0.6911 0.113 Uiso 1 1 calc R
C16 C 0.6370(10) 1.1623(6) 0.6821(5) 0.0947(19) Uani 1 1 d .
H16 H 0.5620 1.1853 0.6343 0.114 Uiso 1 1 calc R
C17 C 0.5679(7) 1.0762(5) 0.7166(4) 0.0667(13) Uani 1 1 d .
C18 C 0.9876(7) 1.0563(6) 0.8918(5) 0.099(2) Uani 1 1 d .
H18A H 0.9834 1.1110 0.9659 0.149 Uiso 1 1 calc R
H18B H 1.1057 1.0614 0.8791 0.149 Uiso 1 1 calc R
H18C H 0.9536 0.9718 0.8779 0.149 Uiso 1 1 calc R
C19 C 0.3900(7) 1.0164(7) 0.6753(6) 0.109(2) Uani 1 1 d .
H19A H 0.3944 0.9272 0.6456 0.164 Uiso 1 1 calc R
H19B H 0.3332 1.0394 0.6195 0.164 Uiso 1 1 calc R
H19C H 0.3243 1.0428 0.7333 0.164 Uiso 1 1 calc R
C20 C 0.7130(7) 0.4032(4) 0.5331(4) 0.0659(12) Uani 1 1 d .
H20A H 0.7974 0.3832 0.5821 0.099 Uiso 1 1 calc R
H20B H 0.7420 0.3662 0.4619 0.099 Uiso 1 1 calc R
H20C H 0.5965 0.3711 0.5303 0.099 Uiso 1 1 calc R
C21 C 0.7179(5) 0.5424(4) 0.5723(3) 0.0467(10) Uani 1 1 d .
C22 C 0.7806(5) 0.5985(4) 0.5150(3) 0.0503(10) Uani 1 1 d .
H22 H 0.8176 0.5476 0.4509 0.060 Uiso 1 1 calc R
C23 C 0.7925(5) 0.7258(4) 0.5462(3) 0.0495(10) Uani 1 1 d .
C24 C 0.8704(8) 0.7826(5) 0.4814(4) 0.0819(16) Uani 1 1 d .
H24A H 0.7920 0.8398 0.4685 0.123 Uiso 1 1 calc R
H24B H 0.8856 0.7173 0.4132 0.123 Uiso 1 1 calc R
H24C H 0.9832 0.8265 0.5215 0.123 Uiso 1 1 calc R

loop_
_atom_site_aniso_label
_atom_site_aniso_U_11
_atom_site_aniso_U_22
_atom_site_aniso_U_33
_atom_site_aniso_U_23
_atom_site_aniso_U_13
_atom_site_aniso_U_12
Cu1 0.0606(3) 0.0375(3) 0.0374(3) 0.01131(19) 0.0252(2) 0.0029(2)
N1 0.056(2) 0.0321(15) 0.0384(16) 0.0106(13) 0.0235(14) -0.0005(13)
N2 0.065(2) 0.0351(16) 0.0393(16) 0.0155(13) 0.0288(15) 0.0060(14)
O1 0.0714(19) 0.0423(15) 0.0416(14) 0.0131(12) 0.0261(13) 0.0062(13)
O2 0.092(2) 0.0485(16) 0.0556(16) 0.0205(14) 0.0486(16) 0.0139(15)
C1 0.049(2) 0.0364(19) 0.0331(17) 0.0148(15) 0.0161(16) 0.0017(16)
C2 0.039(2) 0.0380(19) 0.0363(17) 0.0151(15) 0.0179(15) 0.0014(15)
C3 0.052(2) 0.0351(19) 0.0399(19) 0.0155(16) 0.0211(17) -0.0039(16)
C4 0.064(3) 0.0339(19) 0.0337(18) 0.0040(15) 0.0273(18) -0.0069(18)
C5 0.083(3) 0.043(2) 0.051(2) 0.0191(19) 0.031(2) 0.005(2)
C6 0.132(5) 0.047(3) 0.080(3) 0.028(3) 0.048(3) 0.007(3)
C7 0.143(6) 0.050(3) 0.093(4) 0.015(3) 0.056(4) -0.030(4)
C8 0.089(4) 0.070(4) 0.072(3) 0.000(3) 0.037(3) -0.033(3)
C9 0.062(3) 0.056(3) 0.047(2) 0.004(2) 0.027(2) -0.011(2)
C10 0.084(4) 0.088(4) 0.099(4) 0.057(3) 0.027(3) 0.017(3)
C11 0.062(3) 0.092(4) 0.070(3) 0.012(3) 0.013(3) -0.002(3)
C12 0.083(3) 0.037(2) 0.040(2) 0.0172(17) 0.032(2) 0.010(2)
C13 0.062(3) 0.060(3) 0.064(3) 0.030(2) 0.022(2) -0.006(2)
C14 0.088(4) 0.079(4) 0.110(4) 0.056(4) 0.032(3) -0.010(3)
C15 0.104(5) 0.091(4) 0.128(5) 0.074(4) 0.058(4) 0.003(4)
C16 0.128(6) 0.100(5) 0.104(4) 0.082(4) 0.041(4) 0.034(4)
C17 0.076(3) 0.070(3) 0.078(3) 0.048(3) 0.033(3) 0.018(3)
C18 0.069(4) 0.118(5) 0.119(5) 0.067(4) -0.004(3) -0.029(3)
C19 0.069(4) 0.153(6) 0.153(6) 0.111(5) 0.018(4) 0.011(4)
C20 0.079(3) 0.050(3) 0.062(3) 0.014(2) 0.022(2) 0.020(2)
C21 0.042(2) 0.049(2) 0.040(2) 0.0114(18) 0.0048(17) 0.0088(18)
C22 0.059(3) 0.054(2) 0.039(2) 0.0140(18) 0.0264(19) 0.0166(19)
C23 0.050(2) 0.061(3) 0.043(2) 0.023(2) 0.0209(18) 0.012(2)
C24 0.129(5) 0.075(3) 0.071(3) 0.043(3) 0.063(3) 0.036(3)

loop_
_atom_type_symbol
_atom_type_description
_atom_type_scat_dispersion_real
_atom_type_scat_dispersion_imag
_atom_type_scat_source
C C 0.0033 0.0016 'International Tables Vol C Tables 4.2.6.8 and 6.1.1.4'
H H 0.0000 0.0000 'International Tables Vol C Tables 4.2.6.8 and 6.1.1.4'
N N 0.0061 0.0033 'International Tables Vol C Tables 4.2.6.8 and 6.1.1.4'
O O 0.0106 0.0060 'International Tables Vol C Tables 4.2.6.8 and 6.1.1.4'
Cu Cu 0.3201 1.2651 'International Tables Vol C Tables 4.2.6.8 and 6.1.1.4'

loop_
_geom_angle_atom_site_label_1
_geom_angle_atom_site_label_2
_geom_angle_atom_site_label_3
_geom_angle
_geom_angle_site_symmetry_1
_geom_angle_site_symmetry_3
O2 Cu1 O1 92.47(11) . .
O2 Cu1 N1 172.56(12) . .
O1 Cu1 N1 94.91(12) . .
O2 Cu1 N2 90.69(12) . .
O1 Cu1 N2 176.39(12) . .
N1 Cu1 N2 81.96(12) . .
C1 N1 C4 119.1(3) . .
C1 N1 Cu1 115.1(2) . .
C4 N1 Cu1 125.4(2) . .
C2 N2 C12 120.4(3) . .
C2 N2 Cu1 116.0(2) . .
C12 N2 Cu1 123.5(2) . .
C21 O1 Cu1 125.6(3) . .
C23 O2 Cu1 126.9(3) . .
N1 C1 C3 127.4(3) . 2_677
N1 C1 C2 113.9(3) . .
C3 C1 C2 118.7(3) 2_677 .
N2 C2 C3 127.3(3) . .
N2 C2 C1 112.7(3) . .
C3 C2 C1 119.9(3) . .
C2 C3 C1 121.4(3) . 2_677
C9 C4 C5 122.2(4) . .
C9 C4 N1 119.4(4) . .
C5 C4 N1 118.2(4) . .
C6 C5 C4 117.1(5) . .
C6 C5 C10 120.5(5) . .
C4 C5 C10 122.3(4) . .
C7 C6 C5 121.7(6) . .
C6 C7 C8 121.1(5) . .
C7 C8 C9 120.4(5) . .
C4 C9 C8 117.6(5) . .
C4 C9 C11 121.0(4) . .
C8 C9 C11 121.4(5) . .
C13 C12 C17 123.1(4) . .
C13 C12 N2 120.2(4) . .
C17 C12 N2 116.5(4) . .
C12 C13 C14 116.9(5) . .
C12 C13 C18 119.8(4) . .
C14 C13 C18 123.3(5) . .
C15 C14 C13 122.7(5) . .
C16 C15 C14 120.3(5) . .
C15 C16 C17 122.8(5) . .
C12 C17 C16 114.1(5) . .
C12 C17 C19 122.6(4) . .
C16 C17 C19 123.1(5) . .
O1 C21 C22 125.8(4) . .
O1 C21 C20 113.8(4) . .
C22 C21 C20 120.4(4) . .
C21 C22 C23 124.1(4) . .
O2 C23 C22 125.0(4) . .
O2 C23 C24 113.5(4) . .
C22 C23 C24 121.5(4) . .

loop_
_geom_bond_atom_site_label_1
_geom_bond_atom_site_label_2
_geom_bond_distance
_geom_bond_site_symmetry_2
Cu1 O2 1.899(3) .
Cu1 O1 1.910(3) .
Cu1 N1 1.932(3) .
Cu1 N2 1.940(3) .
N1 C1 1.313(4) .
N1 C4 1.444(4) .
N2 C2 1.300(4) .
N2 C12 1.440(5) .
O1 C21 1.274(4) .
O2 C23 1.261(4) .
C1 C3 1.405(4) 2_677
C1 C2 1.506(5) .
C2 C3 1.381(5) .
C3 C1 1.405(4) 2_677
C4 C9 1.377(6) .
C4 C5 1.395(6) .
C5 C6 1.393(6) .
C5 C10 1.462(7) .
C6 C7 1.337(8) .
C7 C8 1.364(8) .
C8 C9 1.406(7) .
C9 C11 1.490(7) .
C12 C13 1.372(6) .
C12 C17 1.391(6) .
C13 C14 1.373(6) .
C13 C18 1.472(7) .
C14 C15 1.325(8) .
C15 C16 1.313(8) .
C16 C17 1.427(7) .
C17 C19 1.445(7) .
C20 C21 1.497(5) .
C21 C22 1.365(6) .
C22 C23 1.377(6) .
C23 C24 1.513(6) .
